data_9017671
loop_
_publ_author_name
'Oberti, R.'
'Boiocchi, M.'
'Hawthorne, F. C.'
'Kristiansen, R.'

_publ_section_title
;
 Ferri-fluoro-leakeite: a second occurrence at Bratthagen (Norway), with new
 data on Zn partitioning and the oxo component in Na amphiboles
;
_journal_name_full 'Mineralogical Magazine'
_journal_page_first 861
_journal_page_last 869
_journal_volume 78
_journal_year 2014
_chemical_compound_source 'Bratthagen nepheline syenite pegmatite, Vestfold County, Norway'
_chemical_formula_sum 'Al0.23 F1.59 Fe1.74 H0.41 K0.32 Li0.78 Mg1.69 Mn0.26 Na2.67 O22.41 Si8 Ti0.02 Zn0.29'
_chemical_name_mineral Ferri-fluoro-leakeite
_space_group_IT_number 12
_space_group_name_Hall '-C 2y'
_space_group_name_H-M_alt 'C 1 2/m 1'
_symmetry_space_group_name_H-M 'C 1 2/m 1'
_cell_angle_alpha 90
_cell_angle_beta 104.195
_cell_angle_gamma 90
_cell_formula_units_Z 2
_cell_length_a 9.7879
_cell_length_b 17.8263
_cell_length_c 5.2822
_cell_volume 893.508
_database_code_amcsd 0020505
_exptl_crystal_density_diffrn 3.240
_cod_data_source_file inputs/fixed/downloads/18/18578.cif
_cod_data_source_block 18578
_cod_original_formula_sum 'Na2.67 K.32 Mg1.69 Fe1.74 Mn.26 Zn.29 Al.23 Ti.02 Li.78 Si8 O22.41 (F1.59 H.41)'
_cod_database_code 9017671

loop_
_space_group_symop_operation_xyz
x,y,z
1/2+x,1/2+y,z
x,-y,z
1/2+x,1/2-y,z
-x,y,-z
1/2-x,1/2+y,-z
-x,-y,-z
1/2-x,1/2-y,-z

loop_
_atom_site_aniso_label
_atom_site_aniso_U_11
_atom_site_aniso_U_22
_atom_site_aniso_U_33
_atom_site_aniso_U_12
_atom_site_aniso_U_13
_atom_site_aniso_U_23
NaA 0.03056 0.03381 0.02976 0.00000 0.02412 0.00000
KA 0.03056 0.03381 0.02976 0.00000 0.02412 0.00000
NaAm 0.03512 0.02254 0.02790 0.00000 0.02437 0.00000
KAm 0.03512 0.02254 0.02790 0.00000 0.02437 0.00000
MgM1 0.01186 0.01127 0.00930 0.00000 0.00369 0.00000
FeM1 0.01186 0.01127 0.00930 0.00000 0.00369 0.00000
MnM1 0.01186 0.01127 0.00930 0.00000 0.00369 0.00000
ZnM1 0.01186 0.01127 0.00930 0.00000 0.00369 0.00000
ZnM2 0.00912 0.00805 0.00784 0.00000 0.00246 0.00000
Fe2+M2 0.00912 0.00805 0.00784 0.00000 0.00246 0.00000
Fe3+M2 0.00912 0.00805 0.00784 0.00000 0.00246 0.00000
AlM2 0.00912 0.00805 0.00784 0.00000 0.00246 0.00000
TiM2 0.00912 0.00805 0.00784 0.00000 0.00246 0.00000
LiM3 0.01323 0.00966 0.01182 0.00000 0.00222 0.00000
MgM3 0.01323 0.00966 0.01182 0.00000 0.00222 0.00000
MnM3 0.01323 0.00966 0.01182 0.00000 0.00222 0.00000
NaM4 0.02144 0.01610 0.01979 0.00000 0.01157 0.00000
MnM4 0.02144 0.01610 0.01979 0.00000 0.01157 0.00000
SiT1 0.00912 0.00805 0.00731 0.00000 0.00246 -0.00046
SiT2 0.00821 0.00805 0.00664 -0.00086 0.00222 -0.00046
O1 0.00821 0.01127 0.00957 -0.00086 0.00222 0.00046
O2 0.00912 0.01288 0.00797 -0.00086 0.00222 -0.00046
O3 0.01597 0.01449 0.01475 0.00000 0.00148 0.00000
O4 0.01460 0.00966 0.01182 -0.00428 0.00345 0.00000
O5 0.01095 0.01449 0.00850 0.00000 0.00320 0.00370
O6 0.01095 0.01449 0.00890 0.00000 0.00295 -0.00324
F7 0.01414 0.00805 0.01754 0.00000 0.00271 0.00000
O-H7 0.01414 0.00805 0.01754 0.00000 0.00271 0.00000

loop_
_atom_site_label
_atom_site_fract_x
_atom_site_fract_y
_atom_site_fract_z
_atom_site_occupancy
_atom_site_U_iso_or_equiv
_atom_site_type_symbol
_atom_site_attached_hydrogens
NaA 0.00000 0.50000 0.00000 0.22670 0.02850 Na 0
KA 0.00000 0.50000 0.00000 0.10670 0.02850 K 0
NaAm 0.03800 0.50000 0.08142 0.22670 0.02533 Na 0
KAm 0.03800 0.50000 0.08142 0.10670 0.02533 K 0
MgM1 0.00000 0.08684 0.50000 0.75500 0.01064 Mg 0
FeM1 0.00000 0.08684 0.50000 0.11000 0.01064 Fe 0
MnM1 0.00000 0.08684 0.50000 0.10500 0.01064 Mn 0
ZnM1 0.00000 0.08684 0.50000 0.03000 0.01064 Zn 0
ZnM2 0.00000 0.17950 0.00000 0.11500 0.00836 Zn 0
Fe2+M2 0.00000 0.17950 0.00000 0.01000 0.00836 Fe 0
Fe3+M2 0.00000 0.17950 0.00000 0.75000 0.00836 Fe 0
AlM2 0.00000 0.17950 0.00000 0.11500 0.00836 Al 0
TiM2 0.00000 0.17950 0.00000 0.01000 0.00836 Ti 0
LiM3 0.00000 0.00000 0.00000 0.78000 0.01178 Li 0
MgM3 0.00000 0.00000 0.00000 0.18000 0.01178 Mg 0
MnM3 0.00000 0.00000 0.00000 0.04000 0.01178 Mn 0
NaM4 0.00000 0.27692 0.50000 0.99500 0.01798 Na 0
MnM4 0.00000 0.27692 0.50000 0.00500 0.01798 Mn 0
SiT1 0.27835 0.08608 0.29590 1.00000 0.00785 Si 0
SiT2 0.28890 0.17125 0.80506 1.00000 0.00773 Si 0
O1 0.10999 0.09052 0.21480 1.00000 0.00975 O 0
O2 0.11870 0.16982 0.73519 1.00000 0.00963 O 0
O3 0.11156 0.00000 0.69993 1.00000 0.01520 O 0
O4 0.36408 0.25057 0.80404 1.00000 0.01203 O 0
O5 0.35024 0.12889 0.08870 1.00000 0.01115 O 0
O6 0.34317 0.11995 0.58672 1.00000 0.01115 O 0
F7 0.33512 0.00000 0.30177 0.79500 0.01330 F 0
O-H7 0.33512 0.00000 0.30177 0.20500 0.01330 O 1

loop_
_cod_changelog_entry_id
_cod_changelog_entry_author
_cod_changelog_entry_date
_cod_changelog_entry_text
1
;cod-tools version 3.8.0
Id: cif_guess_AMCSD_atom_types 9581 2023-05-17 12:35:41Z saulius
;
2023-05-18T11:43:24+03:00
;Derived atom types and hydrogen counts
from atom names that follow the AMCSD naming convention
(Wat == water, O-H == hydroxyl).
;

loop_
_cod_related_entry_id
_cod_related_entry_database
_cod_related_entry_code
1 AMCSD 0020505
